data_7028502
loop_
_publ_author_name
'Davies, David L.'
'Lelj, Francesco'
'Lowe, Mark P.'
'Ryder, Karl S.'
'Singh, Kuldip'
'Singh, Shalini'

_publ_section_title
;
 Pyridine imines as ligands in luminescent iridium complexes.
;
_journal_issue 10
_journal_name_full 'Dalton transactions (Cambridge, England : 2003)'
_journal_page_first 4026
_journal_page_last 4039
_journal_paper_doi 10.1039/c3dt52975d
_journal_volume 43
_journal_year 2014
_chemical_formula_moiety 'C34 H31 Br Ir N6, F6 P'
_chemical_formula_sum 'C34 H31 Br F6 Ir N6 P'
_chemical_formula_weight 940.73
_chemical_name_systematic
;
?
;
_space_group_IT_number 14
_symmetry_cell_setting monoclinic
_symmetry_space_group_name_Hall '-P 2yn'
_symmetry_space_group_name_H-M 'P 1 21/n 1'
_atom_sites_solution_hydrogens geom
_atom_sites_solution_primary direct
_atom_sites_solution_secondary difmap
_audit_creation_method SHELXL-97
_cell_angle_alpha 90.00
_cell_angle_beta 92.520(4)
_cell_angle_gamma 90.00
_cell_formula_units_Z 4
_cell_length_a 8.7123(17)
_cell_length_b 20.055(4)
_cell_length_c 18.908(4)
_cell_measurement_reflns_used 716
_cell_measurement_temperature 150(2)
_cell_measurement_theta_max 23.282
_cell_measurement_theta_min 2.533
_cell_volume 3300.5(12)
_computing_cell_refinement 'Bruker SMART'
_computing_data_collection 'Bruker SMART'
_computing_data_reduction 'Bruker SHELXTL'
_computing_molecular_graphics 'Bruker SHELXTL'
_computing_publication_material 'Bruker SHELXTL'
_computing_structure_refinement 'SHELXL-97 (Sheldrick, 1997)'
_computing_structure_solution 'SHELXS-97 (Sheldrick, 1990)'
_diffrn_ambient_temperature 150(2)
_diffrn_measured_fraction_theta_full 0.999
_diffrn_measured_fraction_theta_max 0.999
_diffrn_measurement_device_type 'Bruker Apex 2000 CCD area detector'
_diffrn_measurement_method 'phi and omega scans'
_diffrn_radiation_monochromator graphite
_diffrn_radiation_source 'fine-focus sealed tube'
_diffrn_radiation_type MoK\a
_diffrn_radiation_wavelength 0.71073
_diffrn_reflns_av_R_equivalents 0.1233
_diffrn_reflns_av_sigmaI/netI 0.1507
_diffrn_reflns_limit_h_max 10
_diffrn_reflns_limit_h_min -10
_diffrn_reflns_limit_k_max 24
_diffrn_reflns_limit_k_min -24
_diffrn_reflns_limit_l_max 23
_diffrn_reflns_limit_l_min -23
_diffrn_reflns_number 25460
_diffrn_reflns_theta_full 26.00
_diffrn_reflns_theta_max 26.00
_diffrn_reflns_theta_min 2.03
_exptl_absorpt_coefficient_mu 5.375
_exptl_absorpt_correction_T_max 0.802
_exptl_absorpt_correction_T_min 0.571
_exptl_absorpt_correction_type empirical
_exptl_absorpt_process_details
;
absorption correction based on 4698 reflections(SADABS);Rint 0.1492 before
correction and 0.0531 after.
;
_exptl_crystal_colour red
_exptl_crystal_density_diffrn 1.893
_exptl_crystal_density_method 'not measured'
_exptl_crystal_description plate
_exptl_crystal_F_000 1832
_exptl_crystal_size_max 0.20
_exptl_crystal_size_mid 0.10
_exptl_crystal_size_min 0.05
_refine_diff_density_max 1.435
_refine_diff_density_min -1.076
_refine_diff_density_rms 0.159
_refine_ls_extinction_method none
_refine_ls_goodness_of_fit_ref 0.790
_refine_ls_hydrogen_treatment constr
_refine_ls_matrix_type full
_refine_ls_number_parameters 446
_refine_ls_number_reflns 6479
_refine_ls_number_restraints 0
_refine_ls_restrained_S_all 0.790
_refine_ls_R_factor_all 0.0969
_refine_ls_R_factor_gt 0.0497
_refine_ls_shift/su_max 0.001
_refine_ls_shift/su_mean 0.000
_refine_ls_structure_factor_coef Fsqd
_refine_ls_weighting_details 'calc w=1/[\s^2^(Fo^2^)+(0.0071P)^2^+0.0000P] where P=(Fo^2^+2Fc^2^)/3'
_refine_ls_weighting_scheme calc
_refine_ls_wR_factor_gt 0.0687
_refine_ls_wR_factor_ref 0.0793
_reflns_number_gt 4014
_reflns_number_total 6479
_reflns_threshold_expression >2sigma(I)
_cod_data_source_file c3dt52975d.txt
_cod_data_source_block 09022_4c
_cod_depositor_comments
;
The following automatic conversions were performed:

'_symmetry_cell_setting' value 'Monoclinic' changed to 'monoclinic'
according to
/usr/data/users/saulius/automatic-downloads/current/RSC/lib/dictionaries/cif_core.dic
dictionary named 'cif_core.dic' version 2.4.2 from 2011-04-26.

Automatic conversion script
Id: cif_fix_values 2281 2013-09-26 08:29:07Z andrius 

The following automatic conversions were performed:

'_refine_ls_hydrogen_treatment' value 'constrained' was replaced with
the value 'constr' as specified in the replacement file
'src/cod-tools/trunk/data/replacement-values/replacement_values.lst'.

Automatic conversion script
Id: cif_fix_values 5376 2017-05-30 11:51:03Z andrius 
;
_cod_original_cell_volume 3300.5(11)
_cod_original_sg_symbol_H-M P2(1)/n
_cod_database_code 7028502

loop_
_symmetry_equiv_pos_as_xyz
'x, y, z'
'-x+1/2, y+1/2, -z+1/2'
'-x, -y, -z'
'x-1/2, -y-1/2, z-1/2'

loop_
_atom_site_label
_atom_site_type_symbol
_atom_site_fract_x
_atom_site_fract_y
_atom_site_fract_z
_atom_site_U_iso_or_equiv
_atom_site_adp_type
_atom_site_occupancy
_atom_site_symmetry_multiplicity
_atom_site_calc_flag
_atom_site_refinement_flags
Ir1 Ir 0.20382(4) 0.979839(16) 0.231679(19) 0.02313(9) Uani 1 1 d .
Br1 Br -0.44460(11) 0.73823(5) 0.31585(5) 0.0443(3) Uani 1 1 d .
N1 N 0.2264(7) 0.9156(3) 0.1506(3) 0.0226(17) Uani 1 1 d .
N2 N 0.1047(7) 0.9149(3) 0.1007(4) 0.0255(17) Uani 1 1 d .
N3 N 0.1793(7) 1.0572(3) 0.2991(4) 0.0222(17) Uani 1 1 d .
N4 N 0.2482(7) 1.1157(3) 0.2784(4) 0.0263(17) Uani 1 1 d .
N5 N 0.1484(7) 0.8965(3) 0.3019(4) 0.0236(17) Uani 1 1 d .
N6 N 0.4084(7) 0.9648(3) 0.2967(4) 0.0295(19) Uani 1 1 d .
C1 C 0.3377(9) 0.8797(4) 0.1238(5) 0.027(2) Uani 1 1 d .
C2 C 0.2914(10) 0.8561(4) 0.0569(5) 0.034(2) Uani 1 1 d .
H2 H 0.3503 0.8296 0.0265 0.041 Uiso 1 1 calc R
C3 C 0.1453(10) 0.8785(4) 0.0435(5) 0.029(2) Uani 1 1 d .
C4 C -0.0198(9) 0.9574(4) 0.1167(5) 0.027(2) Uani 1 1 d .
C5 C -0.1531(9) 0.9603(4) 0.0741(4) 0.029(2) Uani 1 1 d .
H5 H -0.1664 0.9324 0.0337 0.035 Uiso 1 1 calc R
C6 C -0.2655(9) 1.0045(4) 0.0917(5) 0.032(2) Uani 1 1 d .
H6 H -0.3575 1.0075 0.0630 0.039 Uiso 1 1 calc R
C7 C -0.2461(9) 1.0442(4) 0.1502(5) 0.034(2) Uani 1 1 d .
H7 H -0.3229 1.0758 0.1610 0.041 Uiso 1 1 calc R
C8 C -0.1143(9) 1.0385(4) 0.1938(4) 0.029(2) Uani 1 1 d .
H8 H -0.1036 1.0651 0.2352 0.034 Uiso 1 1 calc R
C9 C 0.0031(9) 0.9940(4) 0.1776(4) 0.022(2) Uani 1 1 d .
C10 C 0.1339(9) 1.0668(4) 0.3642(5) 0.034(2) Uani 1 1 d .
C11 C 0.1752(9) 1.1312(4) 0.3865(5) 0.035(2) Uani 1 1 d .
H11 H 0.1575 1.1504 0.4313 0.043 Uiso 1 1 calc R
C12 C 0.2454(10) 1.1613(4) 0.3322(5) 0.033(2) Uani 1 1 d .
C13 C 0.2974(9) 1.1162(4) 0.2082(5) 0.028(2) Uani 1 1 d .
C14 C 0.3522(9) 1.1731(4) 0.1772(5) 0.030(2) Uani 1 1 d .
H14 H 0.3593 1.2139 0.2027 0.036 Uiso 1 1 calc R
C15 C 0.3969(10) 1.1693(4) 0.1078(5) 0.038(2) Uani 1 1 d .
H15 H 0.4357 1.2076 0.0851 0.045 Uiso 1 1 calc R
C16 C 0.3846(9) 1.1093(4) 0.0714(5) 0.034(2) Uani 1 1 d .
H16 H 0.4135 1.1068 0.0236 0.041 Uiso 1 1 calc R
C17 C 0.3302(8) 1.0528(4) 0.1049(4) 0.028(2) Uani 1 1 d .
H17 H 0.3241 1.0119 0.0794 0.033 Uiso 1 1 calc R
C18 C 0.2844(8) 1.0543(4) 0.1744(4) 0.022(2) Uani 1 1 d .
C19 C 0.5283(9) 1.0060(4) 0.2995(5) 0.034(2) Uani 1 1 d .
H19 H 0.5376 1.0376 0.2625 0.041 Uiso 1 1 calc R
C20 C 0.6408(10) 1.0048(4) 0.3542(5) 0.039(3) Uani 1 1 d .
H20 H 0.7245 1.0352 0.3545 0.046 Uiso 1 1 calc R
C21 C 0.6285(10) 0.9595(5) 0.4071(5) 0.045(3) Uani 1 1 d .
H21 H 0.7031 0.9582 0.4453 0.054 Uiso 1 1 calc R
C22 C 0.5070(10) 0.9155(4) 0.4048(5) 0.037(2) Uani 1 1 d .
H22 H 0.4973 0.8824 0.4403 0.044 Uiso 1 1 calc R
C23 C 0.3990(9) 0.9211(4) 0.3489(4) 0.022(2) Uani 1 1 d .
C24 C 0.2583(9) 0.8818(4) 0.3463(4) 0.029(2) Uani 1 1 d .
H24 H 0.2480 0.8453 0.3777 0.035 Uiso 1 1 calc R
C25 C 0.0095(9) 0.8596(4) 0.3069(4) 0.022(2) Uani 1 1 d .
C26 C -0.0509(9) 0.8439(4) 0.3710(5) 0.029(2) Uani 1 1 d .
H26 H 0.0009 0.8581 0.4136 0.035 Uiso 1 1 calc R
C27 C -0.1831(9) 0.8086(4) 0.3743(4) 0.031(2) Uani 1 1 d .
H27 H -0.2238 0.7985 0.4189 0.037 Uiso 1 1 calc R
C28 C -0.2581(9) 0.7873(4) 0.3129(5) 0.031(2) Uani 1 1 d .
C29 C -0.2017(9) 0.8010(4) 0.2483(4) 0.028(2) Uani 1 1 d .
H29 H -0.2526 0.7849 0.2062 0.033 Uiso 1 1 calc R
C30 C -0.0676(9) 0.8393(4) 0.2448(4) 0.023(2) Uani 1 1 d .
H30 H -0.0297 0.8514 0.2002 0.028 Uiso 1 1 calc R
C31 C 0.4877(9) 0.8689(4) 0.1613(5) 0.036(2) Uani 1 1 d .
H31A H 0.5427 0.9114 0.1657 0.053 Uiso 1 1 calc R
H31B H 0.5483 0.8373 0.1346 0.053 Uiso 1 1 calc R
H31C H 0.4715 0.8508 0.2086 0.053 Uiso 1 1 calc R
C32 C 0.0434(10) 0.8655(4) -0.0206(4) 0.040(2) Uani 1 1 d .
H32A H -0.0440 0.8381 -0.0076 0.060 Uiso 1 1 calc R
H32B H 0.1015 0.8419 -0.0561 0.060 Uiso 1 1 calc R
H32C H 0.0058 0.9080 -0.0403 0.060 Uiso 1 1 calc R
C33 C 0.0521(9) 1.0162(4) 0.4049(4) 0.038(2) Uani 1 1 d .
H33A H -0.0090 0.9878 0.3723 0.057 Uiso 1 1 calc R
H33B H -0.0159 1.0385 0.4375 0.057 Uiso 1 1 calc R
H33C H 0.1269 0.9888 0.4320 0.057 Uiso 1 1 calc R
C34 C 0.3173(10) 1.2278(4) 0.3291(5) 0.045(3) Uani 1 1 d .
H34A H 0.2637 1.2546 0.2924 0.067 Uiso 1 1 calc R
H34B H 0.4255 1.2230 0.3179 0.067 Uiso 1 1 calc R
H34C H 0.3105 1.2500 0.3751 0.067 Uiso 1 1 calc R
P1 P 0.2395(3) 0.30771(13) 0.94684(14) 0.0389(7) Uani 1 1 d .
F1 F 0.2982(6) 0.3765(2) 0.9815(3) 0.0545(16) Uani 1 1 d .
F2 F 0.1889(6) 0.2838(2) 1.0228(3) 0.0471(14) Uani 1 1 d .
F3 F 0.0758(6) 0.3400(3) 0.9328(3) 0.0636(17) Uani 1 1 d .
F4 F 0.1809(6) 0.2388(2) 0.9141(3) 0.0605(17) Uani 1 1 d .
F5 F 0.2899(7) 0.3317(3) 0.8721(3) 0.0639(18) Uani 1 1 d .
F6 F 0.4051(6) 0.2757(3) 0.9626(3) 0.0605(17) Uani 1 1 d .

loop_
_atom_site_aniso_label
_atom_site_aniso_U_11
_atom_site_aniso_U_22
_atom_site_aniso_U_33
_atom_site_aniso_U_23
_atom_site_aniso_U_13
_atom_site_aniso_U_12
Ir1 0.02256(17) 0.02254(17) 0.02425(18) 0.00174(19) 0.00045(13) 0.00031(19)
Br1 0.0387(6) 0.0458(6) 0.0480(7) 0.0132(5) -0.0020(5) -0.0152(5)
N1 0.016(4) 0.026(4) 0.025(4) 0.003(3) 0.001(3) 0.007(3)
N2 0.024(4) 0.024(4) 0.029(5) -0.001(3) 0.003(4) -0.002(3)
N3 0.018(4) 0.025(4) 0.024(4) 0.004(3) 0.005(3) 0.005(3)
N4 0.032(4) 0.013(4) 0.033(5) 0.000(3) -0.001(4) -0.003(3)
N5 0.018(4) 0.024(4) 0.029(5) -0.002(3) -0.002(3) -0.005(3)
N6 0.025(4) 0.023(4) 0.040(5) 0.006(4) 0.000(4) 0.004(3)
C1 0.022(5) 0.019(5) 0.040(6) 0.006(4) 0.006(5) -0.004(4)
C2 0.038(6) 0.029(5) 0.036(6) -0.003(4) 0.013(5) -0.003(5)
C3 0.034(6) 0.026(5) 0.029(6) 0.007(4) 0.006(5) -0.009(4)
C4 0.021(5) 0.024(5) 0.035(6) 0.013(4) 0.008(4) -0.003(4)
C5 0.028(5) 0.044(6) 0.015(5) 0.003(4) -0.003(4) -0.011(4)
C6 0.017(5) 0.039(6) 0.041(6) 0.004(4) -0.005(4) -0.002(4)
C7 0.018(5) 0.047(6) 0.037(6) 0.014(5) 0.005(4) 0.011(4)
C8 0.038(5) 0.027(5) 0.020(5) -0.002(4) 0.003(4) -0.009(4)
C9 0.022(5) 0.020(5) 0.026(5) 0.014(4) 0.008(4) 0.002(4)
C10 0.023(5) 0.031(5) 0.047(7) -0.003(5) -0.007(5) -0.004(4)
C11 0.034(6) 0.046(6) 0.026(6) -0.011(5) -0.008(5) 0.004(5)
C12 0.031(6) 0.032(6) 0.036(6) -0.010(5) -0.007(5) 0.001(5)
C13 0.017(5) 0.038(6) 0.027(6) 0.003(4) 0.002(4) 0.000(4)
C14 0.033(5) 0.021(5) 0.036(6) 0.004(4) -0.003(5) -0.005(4)
C15 0.038(6) 0.027(6) 0.048(7) 0.013(5) 0.002(5) 0.001(5)
C16 0.031(5) 0.044(6) 0.027(6) 0.014(5) -0.003(4) -0.006(5)
C17 0.020(5) 0.030(5) 0.032(6) 0.000(4) -0.007(4) -0.001(4)
C18 0.014(4) 0.030(5) 0.020(5) -0.002(4) -0.011(4) 0.000(4)
C19 0.038(5) 0.025(5) 0.040(6) 0.003(4) 0.001(5) -0.002(4)
C20 0.026(5) 0.037(6) 0.052(7) 0.007(5) -0.006(5) -0.009(4)
C21 0.034(6) 0.062(8) 0.039(7) 0.007(5) -0.007(5) -0.001(5)
C22 0.035(6) 0.044(6) 0.031(6) 0.013(5) -0.002(5) 0.011(5)
C23 0.018(5) 0.023(5) 0.023(5) 0.003(4) -0.005(4) -0.001(4)
C24 0.028(5) 0.033(6) 0.025(5) 0.004(4) -0.001(4) -0.001(4)
C25 0.025(5) 0.013(4) 0.026(5) 0.005(4) -0.004(4) 0.005(4)
C26 0.025(5) 0.030(5) 0.033(6) 0.002(4) 0.001(4) 0.008(4)
C27 0.032(5) 0.042(6) 0.019(5) 0.002(4) 0.003(4) 0.005(5)
C28 0.027(5) 0.027(5) 0.039(6) 0.008(4) 0.005(5) -0.001(4)
C29 0.026(5) 0.020(5) 0.036(6) 0.001(4) -0.004(5) -0.004(4)
C30 0.030(5) 0.017(5) 0.023(5) 0.009(4) 0.008(4) 0.006(4)
C31 0.024(5) 0.040(6) 0.044(6) 0.001(5) 0.007(5) 0.002(5)
C32 0.062(7) 0.038(6) 0.020(5) -0.001(4) -0.003(5) -0.008(5)
C33 0.042(5) 0.036(5) 0.036(6) -0.001(5) 0.006(4) 0.001(5)
C34 0.052(7) 0.021(5) 0.062(8) -0.011(5) 0.000(5) -0.005(5)
P1 0.0441(17) 0.0381(16) 0.0345(17) -0.0015(13) 0.0003(13) -0.0034(14)
F1 0.072(4) 0.036(3) 0.054(4) -0.001(3) -0.008(3) -0.015(3)
F2 0.062(4) 0.043(3) 0.037(4) -0.001(3) 0.008(3) -0.014(3)
F3 0.045(4) 0.076(4) 0.069(5) -0.011(3) -0.017(3) 0.008(3)
F4 0.093(5) 0.046(4) 0.044(4) -0.018(3) 0.011(3) -0.012(3)
F5 0.091(5) 0.066(4) 0.035(4) 0.004(3) 0.007(3) -0.002(4)
F6 0.048(4) 0.064(4) 0.070(5) 0.012(3) 0.010(3) 0.008(3)

loop_
_atom_type_symbol
_atom_type_description
_atom_type_scat_dispersion_real
_atom_type_scat_dispersion_imag
_atom_type_scat_source
C C 0.0033 0.0016 'International Tables Vol C Tables 4.2.6.8 and 6.1.1.4'
H H 0.0000 0.0000 'International Tables Vol C Tables 4.2.6.8 and 6.1.1.4'
N N 0.0061 0.0033 'International Tables Vol C Tables 4.2.6.8 and 6.1.1.4'
F F 0.0171 0.0103 'International Tables Vol C Tables 4.2.6.8 and 6.1.1.4'
P P 0.1023 0.0942 'International Tables Vol C Tables 4.2.6.8 and 6.1.1.4'
Br Br -0.2901 2.4595 'International Tables Vol C Tables 4.2.6.8 and 6.1.1.4'
Ir Ir -1.4442 7.9887 'International Tables Vol C Tables 4.2.6.8 and 6.1.1.4'

loop_
_geom_angle_atom_site_label_1
_geom_angle_atom_site_label_2
_geom_angle_atom_site_label_3
_geom_angle
C18 Ir1 C9 86.4(3)
C18 Ir1 N1 91.0(3)
C9 Ir1 N1 79.4(3)
C18 Ir1 N3 79.5(3)
C9 Ir1 N3 95.7(3)
N1 Ir1 N3 169.6(3)
C18 Ir1 N6 96.5(3)
C9 Ir1 N6 175.6(3)
N1 Ir1 N6 103.9(3)
N3 Ir1 N6 81.6(2)
C18 Ir1 N5 171.8(3)
C9 Ir1 N5 101.9(3)
N1 Ir1 N5 90.3(2)
N3 Ir1 N5 99.8(2)
N6 Ir1 N5 75.3(2)
C1 N1 N2 106.5(7)
C1 N1 Ir1 137.3(6)
N2 N1 Ir1 115.1(5)
C3 N2 N1 109.1(7)
C3 N2 C4 135.7(8)
N1 N2 C4 114.7(7)
C10 N3 N4 106.9(7)
C10 N3 Ir1 137.9(6)
N4 N3 Ir1 114.3(5)
C12 N4 N3 109.5(7)
C12 N4 C13 135.2(7)
N3 N4 C13 115.2(6)
C24 N5 C25 116.7(7)
C24 N5 Ir1 113.2(6)
C25 N5 Ir1 130.1(5)
C23 N6 C19 117.1(7)
C23 N6 Ir1 116.3(5)
C19 N6 Ir1 124.5(6)
N1 C1 C2 110.1(8)
N1 C1 C31 122.9(8)
C2 C1 C31 127.0(8)
C3 C2 C1 106.7(8)
C3 C2 H2 126.7
C1 C2 H2 126.7
C2 C3 N2 107.6(8)
C2 C3 C32 127.6(8)
N2 C3 C32 124.8(8)
C9 C4 C5 123.6(8)
C9 C4 N2 114.5(7)
C5 C4 N2 121.9(8)
C6 C5 C4 118.4(8)
C6 C5 H5 120.8
C4 C5 H5 120.8
C7 C6 C5 120.5(8)
C7 C6 H6 119.7
C5 C6 H6 119.7
C6 C7 C8 120.1(8)
C6 C7 H7 120.0
C8 C7 H7 120.0
C7 C8 C9 121.0(8)
C7 C8 H8 119.5
C9 C8 H8 119.5
C4 C9 C8 116.3(7)
C4 C9 Ir1 116.3(6)
C8 C9 Ir1 127.4(6)
N3 C10 C11 109.3(8)
N3 C10 C33 123.8(8)
C11 C10 C33 126.9(9)
C12 C11 C10 107.5(8)
C12 C11 H11 126.2
C10 C11 H11 126.2
C11 C12 N4 106.7(8)
C11 C12 C34 129.5(9)
N4 C12 C34 123.6(8)
C14 C13 C18 124.3(8)
C14 C13 N4 122.1(8)
C18 C13 N4 113.7(7)
C13 C14 C15 118.3(8)
C13 C14 H14 120.9
C15 C14 H14 120.9
C16 C15 C14 119.9(8)
C16 C15 H15 120.1
C14 C15 H15 120.1
C15 C16 C17 120.1(9)
C15 C16 H16 119.9
C17 C16 H16 119.9
C18 C17 C16 122.0(8)
C18 C17 H17 119.0
C16 C17 H17 119.0
C17 C18 C13 115.5(8)
C17 C18 Ir1 128.4(6)
C13 C18 Ir1 116.1(6)
N6 C19 C20 122.9(8)
N6 C19 H19 118.5
C20 C19 H19 118.5
C21 C20 C19 118.8(9)
C21 C20 H20 120.6
C19 C20 H20 120.6
C20 C21 C22 119.3(9)
C20 C21 H21 120.3
C22 C21 H21 120.3
C21 C22 C23 117.8(8)
C21 C22 H22 121.1
C23 C22 H22 121.1
N6 C23 C22 123.9(8)
N6 C23 C24 114.4(7)
C22 C23 C24 121.5(8)
N5 C24 C23 120.1(8)
N5 C24 H24 119.9
C23 C24 H24 119.9
C26 C25 C30 119.2(8)
C26 C25 N5 122.3(7)
C30 C25 N5 118.5(7)
C27 C26 C25 121.2(8)
C27 C26 H26 119.4
C25 C26 H26 119.4
C26 C27 C28 119.7(8)
C26 C27 H27 120.1
C28 C27 H27 120.1
C29 C28 C27 121.2(8)
C29 C28 Br1 118.1(7)
C27 C28 Br1 120.7(7)
C28 C29 C30 119.0(8)
C28 C29 H29 120.5
C30 C29 H29 120.5
C25 C30 C29 119.6(8)
C25 C30 H30 120.2
C29 C30 H30 120.2
C1 C31 H31A 109.5
C1 C31 H31B 109.5
H31A C31 H31B 109.5
C1 C31 H31C 109.5
H31A C31 H31C 109.5
H31B C31 H31C 109.5
C3 C32 H32A 109.5
C3 C32 H32B 109.5
H32A C32 H32B 109.5
C3 C32 H32C 109.5
H32A C32 H32C 109.5
H32B C32 H32C 109.5
C10 C33 H33A 109.5
C10 C33 H33B 109.5
H33A C33 H33B 109.5
C10 C33 H33C 109.5
H33A C33 H33C 109.5
H33B C33 H33C 109.5
C12 C34 H34A 109.5
C12 C34 H34B 109.5
H34A C34 H34B 109.5
C12 C34 H34C 109.5
H34A C34 H34C 109.5
H34B C34 H34C 109.5
F5 P1 F3 90.6(3)
F5 P1 F4 90.8(3)
F3 P1 F4 91.1(3)
F5 P1 F2 179.6(3)
F3 P1 F2 89.5(3)
F4 P1 F2 89.6(3)
F5 P1 F6 90.3(3)
F3 P1 F6 178.8(4)
F4 P1 F6 89.7(3)
F2 P1 F6 89.7(3)
F5 P1 F1 90.4(3)
F3 P1 F1 89.2(3)
F4 P1 F1 178.8(3)
F2 P1 F1 89.2(3)
F6 P1 F1 90.0(3)

loop_
_geom_bond_atom_site_label_1
_geom_bond_atom_site_label_2
_geom_bond_distance
Ir1 C18 1.990(8)
Ir1 C9 2.007(8)
Ir1 N1 2.019(6)
Ir1 N3 2.025(7)
Ir1 N6 2.142(7)
Ir1 N5 2.201(6)
Br1 C28 1.903(8)
N1 C1 1.326(9)
N1 N2 1.388(8)
N2 C3 1.365(10)
N2 C4 1.423(9)
N3 C10 1.323(10)
N3 N4 1.384(8)
N4 C12 1.369(10)
N4 C13 1.412(10)
N5 C24 1.280(9)
N5 C25 1.426(9)
N6 C23 1.325(9)
N6 C19 1.331(9)
C1 C2 1.394(11)
C1 C31 1.475(10)
C2 C3 1.363(11)
C2 H2 0.9500
C3 C32 1.494(11)
C4 C9 1.371(10)
C4 C5 1.385(10)
C5 C6 1.372(10)
C5 H5 0.9500
C6 C7 1.367(11)
C6 H6 0.9500
C7 C8 1.389(10)
C7 H7 0.9500
C8 C9 1.400(10)
C8 H8 0.9500
C10 C11 1.401(11)
C10 C33 1.476(11)
C11 C12 1.359(11)
C11 H11 0.9500
C12 C34 1.476(10)
C13 C14 1.378(10)
C13 C18 1.400(10)
C14 C15 1.388(11)
C14 H14 0.9500
C15 C16 1.386(11)
C15 H15 0.9500
C16 C17 1.391(10)
C16 H16 0.9500
C17 C18 1.390(10)
C17 H17 0.9500
C19 C20 1.394(11)
C19 H19 0.9500
C20 C21 1.360(11)
C20 H20 0.9500
C21 C22 1.377(11)
C21 H21 0.9500
C22 C23 1.389(10)
C22 H22 0.9500
C23 C24 1.456(10)
C24 H24 0.9500
C25 C26 1.379(10)
C25 C30 1.388(10)
C26 C27 1.356(10)
C26 H26 0.9500
C27 C28 1.375(11)
C27 H27 0.9500
C28 C29 1.365(10)
C29 C30 1.402(10)
C29 H29 0.9500
C30 H30 0.9500
C31 H31A 0.9800
C31 H31B 0.9800
C31 H31C 0.9800
C32 H32A 0.9800
C32 H32B 0.9800
C32 H32C 0.9800
C33 H33A 0.9800
C33 H33B 0.9800
C33 H33C 0.9800
C34 H34A 0.9800
C34 H34B 0.9800
C34 H34C 0.9800
P1 F5 1.573(6)
P1 F3 1.578(5)
P1 F4 1.589(5)
P1 F2 1.595(5)
P1 F6 1.595(5)
P1 F1 1.601(5)

loop_
_geom_torsion_atom_site_label_1
_geom_torsion_atom_site_label_2
_geom_torsion_atom_site_label_3
_geom_torsion_atom_site_label_4
_geom_torsion
C18 Ir1 N1 C1 81.9(8)
C9 Ir1 N1 C1 168.1(8)
N3 Ir1 N1 C1 105.8(15)
N6 Ir1 N1 C1 -15.0(9)
N5 Ir1 N1 C1 -89.9(8)
C18 Ir1 N1 N2 -84.1(5)
C9 Ir1 N1 N2 2.0(5)
N3 Ir1 N1 N2 -60.2(16)
N6 Ir1 N1 N2 179.0(5)
N5 Ir1 N1 N2 104.1(5)
C1 N1 N2 C3 -0.3(8)
Ir1 N1 N2 C3 169.8(5)
C1 N1 N2 C4 -173.1(6)
Ir1 N1 N2 C4 -3.0(8)
C18 Ir1 N3 C10 -177.0(9)
C9 Ir1 N3 C10 97.8(8)
N1 Ir1 N3 C10 158.7(12)
N6 Ir1 N3 C10 -78.7(8)
N5 Ir1 N3 C10 -5.3(9)
C18 Ir1 N3 N4 -9.4(5)
C9 Ir1 N3 N4 -94.7(5)
N1 Ir1 N3 N4 -33.7(16)
N6 Ir1 N3 N4 88.9(5)
N5 Ir1 N3 N4 162.2(5)
C10 N3 N4 C12 0.5(9)
Ir1 N3 N4 C12 -170.8(5)
C10 N3 N4 C13 -176.8(7)
Ir1 N3 N4 C13 11.9(8)
C9 Ir1 N5 C24 -174.7(6)
N1 Ir1 N5 C24 106.1(6)
N3 Ir1 N5 C24 -76.8(6)
N6 Ir1 N5 C24 1.8(6)
C9 Ir1 N5 C25 2.2(7)
N1 Ir1 N5 C25 -77.0(7)
N3 Ir1 N5 C25 100.2(7)
N6 Ir1 N5 C25 178.8(7)
C18 Ir1 N6 C23 174.3(6)
N1 Ir1 N6 C23 -93.1(6)
N3 Ir1 N6 C23 95.9(6)
N5 Ir1 N6 C23 -6.6(6)
C18 Ir1 N6 C19 10.9(7)
N1 Ir1 N6 C19 103.6(7)
N3 Ir1 N6 C19 -67.4(7)
N5 Ir1 N6 C19 -169.9(7)
N2 N1 C1 C2 0.6(9)
Ir1 N1 C1 C2 -166.2(6)
N2 N1 C1 C31 179.6(7)
Ir1 N1 C1 C31 12.8(13)
N1 C1 C2 C3 -0.6(10)
C31 C1 C2 C3 -179.6(8)
C1 C2 C3 N2 0.4(10)
C1 C2 C3 C32 -178.6(8)
N1 N2 C3 C2 0.0(9)
C4 N2 C3 C2 170.6(8)
N1 N2 C3 C32 179.0(7)
C4 N2 C3 C32 -10.5(14)
C3 N2 C4 C9 -167.9(8)
N1 N2 C4 C9 2.3(10)
C3 N2 C4 C5 12.9(14)
N1 N2 C4 C5 -176.9(7)
C9 C4 C5 C6 3.3(12)
N2 C4 C5 C6 -177.5(7)
C4 C5 C6 C7 -0.5(12)
C5 C6 C7 C8 -2.2(13)
C6 C7 C8 C9 2.3(12)
C5 C4 C9 C8 -3.2(12)
N2 C4 C9 C8 177.5(6)
C5 C4 C9 Ir1 178.6(6)
N2 C4 C9 Ir1 -0.6(9)
C7 C8 C9 C4 0.4(11)
C7 C8 C9 Ir1 178.3(6)
C18 Ir1 C9 C4 90.9(6)
N1 Ir1 C9 C4 -0.8(6)
N3 Ir1 C9 C4 170.0(6)
N5 Ir1 C9 C4 -88.8(6)
C18 Ir1 C9 C8 -87.0(7)
N1 Ir1 C9 C8 -178.7(7)
N3 Ir1 C9 C8 -7.9(7)
N5 Ir1 C9 C8 93.3(7)
N4 N3 C10 C11 -0.9(9)
Ir1 N3 C10 C11 167.2(6)
N4 N3 C10 C33 178.8(7)
Ir1 N3 C10 C33 -13.1(14)
N3 C10 C11 C12 1.0(10)
C33 C10 C11 C12 -178.7(8)
C10 C11 C12 N4 -0.7(10)
C10 C11 C12 C34 -176.7(9)
N3 N4 C12 C11 0.1(9)
C13 N4 C12 C11 176.7(8)
N3 N4 C12 C34 176.4(7)
C13 N4 C12 C34 -7.0(15)
C12 N4 C13 C14 -3.9(14)
N3 N4 C13 C14 172.6(7)
C12 N4 C13 C18 176.3(8)
N3 N4 C13 C18 -7.2(10)
C18 C13 C14 C15 0.4(13)
N4 C13 C14 C15 -179.4(7)
C13 C14 C15 C16 0.4(13)
C14 C15 C16 C17 -1.1(13)
C15 C16 C17 C18 1.0(13)
C16 C17 C18 C13 -0.2(11)
C16 C17 C18 Ir1 -180.0(6)
C14 C13 C18 C17 -0.5(12)
N4 C13 C18 C17 179.3(7)
C14 C13 C18 Ir1 179.3(6)
N4 C13 C18 Ir1 -0.9(9)
C9 Ir1 C18 C17 -78.2(7)
N1 Ir1 C18 C17 1.1(7)
N3 Ir1 C18 C17 -174.7(7)
N6 Ir1 C18 C17 105.1(7)
C9 Ir1 C18 C13 102.0(6)
N1 Ir1 C18 C13 -178.7(6)
N3 Ir1 C18 C13 5.6(6)
N6 Ir1 C18 C13 -74.6(6)
C23 N6 C19 C20 -0.3(12)
Ir1 N6 C19 C20 162.9(7)
N6 C19 C20 C21 0.3(14)
C19 C20 C21 C22 0.9(14)
C20 C21 C22 C23 -1.9(13)
C19 N6 C23 C22 -0.9(12)
Ir1 N6 C23 C22 -165.5(7)
C19 N6 C23 C24 174.5(7)
Ir1 N6 C23 C24 9.9(9)
C21 C22 C23 N6 2.0(13)
C21 C22 C23 C24 -173.0(8)
C25 N5 C24 C23 -174.6(7)
Ir1 N5 C24 C23 2.8(10)
N6 C23 C24 N5 -8.6(12)
C22 C23 C24 N5 166.9(8)
C24 N5 C25 C26 41.3(11)
Ir1 N5 C25 C26 -135.5(6)
C24 N5 C25 C30 -139.1(8)
Ir1 N5 C25 C30 44.0(10)
C30 C25 C26 C27 0.7(12)
N5 C25 C26 C27 -179.8(7)
C25 C26 C27 C28 0.6(12)
C26 C27 C28 C29 0.1(13)
C26 C27 C28 Br1 -179.5(6)
C27 C28 C29 C30 -2.1(12)
Br1 C28 C29 C30 177.6(5)
C26 C25 C30 C29 -2.6(11)
N5 C25 C30 C29 177.8(6)
C28 C29 C30 C25 3.3(11)
